data_4322972
loop_
_publ_author_name
'M. Adnan Mansour'
'Rene J. Lachicotte'
'Henry J. Gysling'
'Richard Eisenberg'

_publ_section_title
;
 Syntheses, Molecular Structures, and Spectroscopy of Gold(III) Dithiolate
 Complexes
;
_journal_name_full 'Inorganic Chemistry'
_journal_page_first 4625
_journal_page_last 4632
_journal_paper_doi 10.1021/ic980032b
_journal_volume 37
_journal_year 1998
_chemical_formula_sum 'C25 H30 Au F6 N2 P S2'
_chemical_formula_weight 764.57
_chemical_name_systematic
; 
 ? 
;
_space_group_IT_number 2
_symmetry_cell_setting triclinic
_symmetry_space_group_name_Hall '-P 1'
_symmetry_space_group_name_H-M 'P -1'
_atom_sites_solution_hydrogens geom
_atom_sites_solution_primary direct
_atom_sites_solution_secondary difmap
_audit_creation_method SHELXL
_cell_angle_alpha 104.537(2)
_cell_angle_beta 96.592(2)
_cell_angle_gamma 102.455(2)
_cell_formula_units_Z 2
_cell_length_a 7.1977(2)
_cell_length_b 11.72920(10)
_cell_length_c 17.5820(5)
_cell_measurement_temperature 193(2)
_cell_volume 1380.41(6)
_computing_cell_refinement 'Siemens SAINT'
_computing_data_collection 'Siemens SMART'
_computing_data_reduction 'Siemens SAINT'
_computing_molecular_graphics 'Siemens SHELXTL'
_computing_publication_material 'Siemens SHELXTL'
_computing_structure_refinement 'SHELXL-93 (Sheldrick, 1993)'
_computing_structure_solution 'SHELXS-86 (Sheldrick, 1990)'
_diffrn_ambient_temperature 193(2)
_diffrn_measurement_device 'Siemens SMART'
_diffrn_measurement_method '\w scans'
_diffrn_radiation_monochromator graphite
_diffrn_radiation_source 'normal-focus sealed tube'
_diffrn_radiation_type MoK\a
_diffrn_radiation_wavelength 0.71073
_diffrn_reflns_av_R_equivalents 0.0443
_diffrn_reflns_av_sigmaI/netI 0.0960
_diffrn_reflns_limit_h_max 9
_diffrn_reflns_limit_h_min -9
_diffrn_reflns_limit_k_max 15
_diffrn_reflns_limit_k_min -8
_diffrn_reflns_limit_l_max 21
_diffrn_reflns_limit_l_min -23
_diffrn_reflns_number 5538
_diffrn_reflns_theta_max 22.50
_diffrn_reflns_theta_min 1.85
_exptl_absorpt_coefficient_mu 5.597
_exptl_absorpt_correction_T_max 0.928
_exptl_absorpt_correction_T_min 0.677
_exptl_absorpt_correction_type SADABS
_exptl_crystal_colour Dichroic;gr
_exptl_crystal_density_diffrn 1.839
_exptl_crystal_density_meas ?
_exptl_crystal_density_method NA
_exptl_crystal_description 'hexagonal P'
_exptl_crystal_F_000 748
_exptl_crystal_size_max 0.01
_exptl_crystal_size_mid 0.06
_exptl_crystal_size_min 0.08
_refine_diff_density_max 0.915
_refine_diff_density_min -1.502
_refine_diff_density_rms 0.167
_refine_ls_extinction_method none
_refine_ls_goodness_of_fit_all 0.894
_refine_ls_goodness_of_fit_obs 0.895
_refine_ls_matrix_type full
_refine_ls_number_parameters 337
_refine_ls_number_reflns 3446
_refine_ls_number_restraints 0
_refine_ls_restrained_S_all 0.894
_refine_ls_restrained_S_obs 0.895
_refine_ls_R_factor_all 0.0694
_refine_ls_R_factor_obs 0.0500
_refine_ls_shift/esd_max 0.060
_refine_ls_shift/esd_mean 0.007
_refine_ls_structure_factor_coef Fsqd
_refine_ls_weighting_details 'w=1/[\s^2^(Fo^2^)+(0.0742P)^2^+0.0217P] where P=(Fo^2^+2Fc^2^)/3'
_refine_ls_weighting_scheme calc
_refine_ls_wR_factor_all 0.1179
_refine_ls_wR_factor_obs 0.1062
_reflns_number_observed 2841
_reflns_number_total 3446
_reflns_observed_criterion >2sigma(I)
_cod_data_source_file ic980032b_2.cif
_cod_data_source_block sad
_cod_depositor_comments
;
The following automatic conversions were performed:

'_exptl_crystal_density_meas' value 'NA' was changed to '?' - the
value is perceived as not measured.

Automatic conversion script
Id: cif_fix_values 3008 2015-01-20 13:52:24Z robertas 

The following automatic conversions were performed:

'_refine_ls_weighting_scheme' value 'calc
w=1/[\s^2^(Fo^2^)+(0.0742P)^2^+0.0217P] where P=(Fo^2^+2Fc^2^)/3' was
changed to 'calc'. New tag '_refine_ls_weighting_details' was
created. The value of the new tag was set to
'w=1/[\s^2^(Fo^2^)+(0.0742P)^2^+0.0217P] where P=(Fo^2^+2Fc^2^)/3'.

Automatic conversion script
Id: cif_fix_values 3143 2015-03-26 13:38:13Z robertas 
;
_cod_database_code 4322972

loop_
_symmetry_equiv_pos_as_xyz
'x, y, z'
'-x, -y, -z'

loop_
_atom_site_aniso_label
_atom_site_aniso_U_11
_atom_site_aniso_U_22
_atom_site_aniso_U_33
_atom_site_aniso_U_23
_atom_site_aniso_U_13
_atom_site_aniso_U_12
Au 0.0347(3) 0.0253(3) 0.0301(3) 0.0075(2) 0.0072(2) 0.0081(2)
S1 0.049(2) 0.027(2) 0.027(2) 0.0040(14) 0.0031(15) 0.0116(15)
S2 0.047(2) 0.051(2) 0.038(2) 0.018(2) 0.012(2) 0.009(2)
C1 0.039(8) 0.044(9) 0.020(7) 0.001(6) 0.001(6) 0.031(7)
C2 0.057(10) 0.066(11) 0.036(9) 0.001(8) 0.006(7) 0.037(8)
C3 0.057(10) 0.053(10) 0.036(9) 0.006(8) 0.000(7) 0.031(8)
C4 0.053(10) 0.098(15) 0.042(10) -0.007(10) 0.004(8) 0.041(10)
C5 0.044(9) 0.079(12) 0.044(10) 0.029(9) 0.004(7) 0.025(8)
C6 0.035(8) 0.052(9) 0.020(7) 0.006(7) 0.005(6) 0.019(6)
N1 0.025(5) 0.029(6) 0.031(6) 0.013(5) 0.000(5) 0.007(4)
N2 0.037(6) 0.030(6) 0.031(6) 0.014(5) 0.011(5) 0.014(5)
C8 0.053(8) 0.018(7) 0.038(8) 0.012(6) 0.005(6) 0.015(6)
C9 0.063(9) 0.023(7) 0.028(8) 0.013(6) -0.004(6) 0.004(6)
C10 0.035(7) 0.029(8) 0.036(8) 0.009(6) 0.010(6) 0.016(6)
C11 0.028(7) 0.032(8) 0.031(8) 0.005(6) 0.004(6) 0.020(6)
C12 0.031(7) 0.026(7) 0.024(7) 0.005(6) 0.006(5) 0.007(6)
C13 0.022(7) 0.014(7) 0.052(9) 0.014(6) 0.010(6) 0.000(5)
C14 0.035(7) 0.019(7) 0.050(9) -0.001(6) 0.008(6) 0.001(6)
C15 0.055(9) 0.024(8) 0.046(9) 0.010(7) 0.010(7) -0.004(6)
C16 0.055(9) 0.031(9) 0.065(11) 0.021(8) 0.017(8) -0.004(7)
C17 0.050(9) 0.041(9) 0.062(10) 0.029(8) 0.022(8) -0.003(7)
C18 0.055(9) 0.042(8) 0.025(7) 0.012(6) 0.005(6) 0.014(7)
C19 0.117(14) 0.055(10) 0.029(8) 0.007(7) -0.011(8) 0.043(9)
C20 0.080(11) 0.053(10) 0.053(10) 0.022(8) 0.024(8) -0.007(8)
C21 0.064(10) 0.043(9) 0.039(9) -0.006(7) 0.007(7) 0.004(7)
C22 0.096(13) 0.022(8) 0.054(10) 0.005(7) 0.013(9) 0.002(8)
C23 0.148(18) 0.044(10) 0.050(11) 0.003(8) -0.007(11) -0.029(10)
C24 0.143(18) 0.033(10) 0.095(14) 0.015(9) 0.047(13) 0.019(10)
C25 0.144(17) 0.021(9) 0.076(13) 0.011(8) 0.026(11) -0.007(9)
P1 0.053(3) 0.046(3) 0.054(4) 0.023(3) 0.018(3) 0.008(3)
F1 0.068(6) 0.077(7) 0.108(8) 0.047(6) 0.012(6) -0.007(5)
F2 0.101(8) 0.070(7) 0.125(9) 0.044(6) 0.039(7) 0.036(6)
F3 0.114(8) 0.074(7) 0.062(6) 0.040(5) 0.011(5) 0.002(5)
P2 0.141(7) 0.032(3) 0.042(4) 0.000(3) 0.023(4) 0.008(4)
F4 0.210(13) 0.061(7) 0.064(7) -0.006(5) 0.002(7) 0.055(7)
F5 0.157(11) 0.094(8) 0.079(8) -0.015(6) 0.037(7) -0.016(8)
F6 0.174(10) 0.038(5) 0.037(5) -0.016(4) 0.014(6) 0.001(6)

loop_
_atom_site_label
_atom_site_type_symbol
_atom_site_fract_x
_atom_site_fract_y
_atom_site_fract_z
_atom_site_U_iso_or_equiv
_atom_site_thermal_displace_type
_atom_site_occupancy
_atom_site_calc_flag
_atom_site_refinement_flags
_atom_site_disorder_group
Au Au -0.22976(7) -0.46888(4) 0.51398(3) 0.0299(2) Uani 1 d . .
S1 S -0.3698(5) -0.6676(3) 0.4486(2) 0.0349(8) Uani 1 d . .
S2 S -0.1834(5) -0.4344(3) 0.3957(2) 0.0442(9) Uani 1 d . .
C1 C -0.3547(17) -0.6815(12) 0.3488(7) 0.033(3) Uani 1 d . .
C2 C -0.4281(20) -0.7934(14) 0.2922(8) 0.052(4) Uani 1 d . .
H2A H -0.4863(20) -0.8621(14) 0.3084(8) 0.063 Uiso 1 calc R .
C3 C -0.4179(21) -0.8076(14) 0.2103(8) 0.048(4) Uani 1 d . .
C4 C -0.3282(22) -0.7061(18) 0.1879(9) 0.067(5) Uani 1 d . .
C5 C -0.2531(19) -0.5936(15) 0.2450(8) 0.053(4) Uani 1 d . .
H5A H -0.1908(19) -0.5255(15) 0.2292(8) 0.063 Uiso 1 calc R .
C6 C -0.2680(17) -0.5798(12) 0.3244(7) 0.035(3) Uani 1 d . .
C7 C -0.3201(29) -0.7384(18) 0.1000(12) 0.034(6) Uiso 0.58(2) d P .
H7A H -0.2564(29) -0.6654(18) 0.0863(12) 0.050 Uiso 0.58(2) calc PR .
H7B H -0.4517(29) -0.7708(18) 0.0690(12) 0.050 Uiso 0.58(2) calc PR .
H7C H -0.2468(29) -0.8000(18) 0.0874(12) 0.050 Uiso 0.58(2) calc PR .
C7A C -0.4821(46) -0.9056(30) 0.1456(20) 0.054(11) Uiso 0.42(2) d P .
H7AA H -0.5448(46) -0.9761(30) 0.1621(20) 0.081 Uiso 0.42(2) calc PR .
H7AB H -0.3727(46) -0.9229(30) 0.1205(20) 0.081 Uiso 0.42(2) calc PR .
H7AC H -0.5754(46) -0.8889(30) 0.1074(20) 0.081 Uiso 0.42(2) calc PR .
N1 N -0.2610(13) -0.4842(8) 0.6276(6) 0.028(2) Uani 1 d . .
N2 N -0.1124(13) -0.2903(8) 0.5818(6) 0.030(2) Uani 1 d . .
C8 C -0.3270(17) -0.5913(10) 0.6455(7) 0.035(3) Uani 1 d . .
H8A H -0.3696(17) -0.6656(10) 0.6039(7) 0.042 Uiso 1 calc R .
C9 C -0.3319(18) -0.5915(11) 0.7219(7) 0.039(3) Uani 1 d . .
H9A H -0.3763(18) -0.6669(11) 0.7330(7) 0.047 Uiso 1 calc R .
C10 C -0.2744(16) -0.4857(11) 0.7844(7) 0.032(3) Uani 1 d . .
C11 C -0.2089(16) -0.3784(11) 0.7657(7) 0.029(3) Uani 1 d . .
H11A H -0.1677(16) -0.3038(11) 0.8071(7) 0.035 Uiso 1 calc R .
C12 C -0.2022(16) -0.3776(10) 0.6867(7) 0.028(3) Uani 1 d . .
C13 C -0.1261(15) -0.2673(10) 0.6619(8) 0.029(3) Uani 1 d . .
C14 C -0.0727(16) -0.1504(10) 0.7113(8) 0.037(3) Uani 1 d . .
H14A H -0.0846(16) -0.1362(10) 0.7659(8) 0.045 Uiso 1 calc R .
C15 C -0.0016(19) -0.0528(11) 0.6829(8) 0.044(3) Uani 1 d . .
C16 C 0.0150(19) -0.0807(12) 0.6037(9) 0.051(4) Uani 1 d . .
H16A H 0.0639(19) -0.0164(12) 0.5819(9) 0.061 Uiso 1 calc R .
C17 C -0.0365(19) -0.1979(12) 0.5549(9) 0.050(4) Uani 1 d . .
H17A H -0.0174(19) -0.2132(12) 0.5011(9) 0.059 Uiso 1 calc R .
C18 C -0.2761(18) -0.4930(11) 0.8709(7) 0.040(3) Uani 1 d . .
C19 C -0.1236(24) -0.5630(13) 0.8892(8) 0.066(5) Uani 1 d . .
H19A H -0.1565(24) -0.6436(13) 0.8502(8) 0.099 Uiso 1 calc R .
H19B H -0.1231(24) -0.5723(13) 0.9430(8) 0.099 Uiso 1 calc R .
H19C H 0.0047(24) -0.5172(13) 0.8858(8) 0.099 Uiso 1 calc R .
C20 C -0.4768(21) -0.5631(13) 0.8777(9) 0.063(4) Uani 1 d . .
H20A H -0.5123(21) -0.6437(13) 0.8387(9) 0.095 Uiso 1 calc R .
H20B H -0.5720(21) -0.5180(13) 0.8671(9) 0.095 Uiso 1 calc R .
H20C H -0.4743(21) -0.5723(13) 0.9317(9) 0.095 Uiso 1 calc R .
C21 C -0.2218(20) -0.3677(12) 0.9326(8) 0.054(4) Uani 1 d . .
H21A H -0.0939(20) -0.3222(12) 0.9285(8) 0.081 Uiso 1 calc R .
H21B H -0.2190(20) -0.3779(12) 0.9863(8) 0.081 Uiso 1 calc R .
H21C H -0.3177(20) -0.3229(12) 0.9224(8) 0.081 Uiso 1 calc R .
C22 C 0.0507(24) 0.0787(12) 0.7378(9) 0.061(4) Uani 1 d . .
C23 C 0.2211(28) 0.0919(14) 0.8018(9) 0.093(7) Uani 1 d . .
H23A H 0.1862(28) 0.0320(14) 0.8312(9) 0.140 Uiso 1 calc R .
H23B H 0.2550(28) 0.1742(14) 0.8388(9) 0.140 Uiso 1 calc R .
H23C H 0.3321(28) 0.0782(14) 0.7767(9) 0.140 Uiso 1 calc R .
C24 C -0.1236(28) 0.0973(14) 0.7765(11) 0.089(6) Uani 1 d . .
H24A H -0.2337(28) 0.0878(14) 0.7351(11) 0.134 Uiso 1 calc R .
H24B H -0.0922(28) 0.1792(14) 0.8137(11) 0.134 Uiso 1 calc R .
H24C H -0.1568(28) 0.0367(14) 0.8056(11) 0.134 Uiso 1 calc R .
C25 C 0.1034(27) 0.1704(12) 0.6920(10) 0.085(6) Uani 1 d . .
H25A H -0.0067(27) 0.1611(12) 0.6505(10) 0.127 Uiso 1 calc R .
H25B H 0.2147(27) 0.1568(12) 0.6670(10) 0.127 Uiso 1 calc R .
H25C H 0.1365(27) 0.2529(12) 0.7286(10) 0.127 Uiso 1 calc R .
P1 P 0.5000 0.0000 0.5000 0.0497(14) Uani 1 d S .
F1 F 0.2958(12) -0.0979(8) 0.4670(6) 0.085(3) Uani 1 d . .
F2 F 0.6066(14) -0.1043(8) 0.4704(6) 0.092(3) Uani 1 d . .
F3 F 0.4957(14) 0.0303(8) 0.4175(5) 0.083(3) Uani 1 d . .
P2 P 0.0000 0.0000 1.0000 0.075(2) Uani 1 d S .
F4 F -0.0915(19) 0.0931(9) 0.9691(6) 0.115(4) Uani 1 d . .
F5 F 0.2026(18) 0.0675(10) 0.9861(6) 0.124(4) Uani 1 d . .
F6 F -0.0427(16) -0.0891(7) 0.9100(5) 0.093(3) Uani 1 d . .

loop_
_atom_type_symbol
_atom_type_description
_atom_type_scat_dispersion_real
_atom_type_scat_dispersion_imag
_atom_type_scat_source
C C 0.0033 0.0016 'International Tables Vol C Tables 4.2.6.8 and 6.1.1.4'
H H 0.0000 0.0000 'International Tables Vol C Tables 4.2.6.8 and 6.1.1.4'
N N 0.0061 0.0033 'International Tables Vol C Tables 4.2.6.8 and 6.1.1.4'
F F 0.0171 0.0103 'International Tables Vol C Tables 4.2.6.8 and 6.1.1.4'
P P 0.1023 0.0942 'International Tables Vol C Tables 4.2.6.8 and 6.1.1.4'
S S 0.1246 0.1234 'International Tables Vol C Tables 4.2.6.8 and 6.1.1.4'
Au Au -2.0133 8.8022 'International Tables Vol C Tables 4.2.6.8 and 6.1.1.4'

loop_
_geom_angle_atom_site_label_1
_geom_angle_atom_site_label_2
_geom_angle_atom_site_label_3
_geom_angle
_geom_angle_site_symmetry_1
_geom_angle_site_symmetry_3
_geom_angle_publ_flag
N2 Au N1 79.4(4) . . ?
N2 Au S2 95.5(3) . . ?
N1 Au S2 174.9(3) . . ?
N2 Au S1 175.1(3) . . ?
N1 Au S1 95.9(3) . . ?
S2 Au S1 89.20(12) . . ?
C1 S1 Au 105.4(5) . . ?
C6 S2 Au 104.8(4) . . ?
C2 C1 C6 119.1(11) . . ?
C2 C1 S1 120.0(11) . . ?
C6 C1 S1 120.8(9) . . ?
C1 C2 C3 121.3(14) . . ?
C7A C3 C4 110.2(19) . . ?
C7A C3 C2 131.3(20) . . ?
C4 C3 C2 118.5(14) . . ?
C3 C4 C5 120.3(14) . . ?
C3 C4 C7 111.6(16) . . ?
C5 C4 C7 128.1(18) . . ?
C6 C5 C4 121.0(15) . . ?
C5 C6 C1 119.9(12) . . ?
C5 C6 S2 120.6(11) . . ?
C1 C6 S2 119.6(9) . . ?
C12 N1 C8 120.1(10) . . ?
C12 N1 Au 114.7(7) . . ?
C8 N1 Au 125.1(8) . . ?
C17 N2 C13 118.7(11) . . ?
C17 N2 Au 126.2(9) . . ?
C13 N2 Au 115.0(7) . . ?
C9 C8 N1 120.3(11) . . ?
C8 C9 C10 122.1(11) . . ?
C9 C10 C11 117.1(11) . . ?
C9 C10 C18 119.5(10) . . ?
C11 C10 C18 123.4(11) . . ?
C10 C11 C12 121.0(11) . . ?
N1 C12 C11 119.4(10) . . ?
N1 C12 C13 116.2(10) . . ?
C11 C12 C13 124.4(11) . . ?
N2 C13 C14 120.5(10) . . ?
N2 C13 C12 114.3(10) . . ?
C14 C13 C12 125.1(11) . . ?
C15 C14 C13 121.1(12) . . ?
C16 C15 C14 116.1(12) . . ?
C16 C15 C22 123.0(12) . . ?
C14 C15 C22 120.9(12) . . ?
C17 C16 C15 122.5(12) . . ?
N2 C17 C16 120.9(13) . . ?
C21 C18 C20 109.0(10) . . ?
C21 C18 C10 113.0(10) . . ?
C20 C18 C10 109.9(10) . . ?
C21 C18 C19 108.5(10) . . ?
C20 C18 C19 109.7(12) . . ?
C10 C18 C19 106.7(10) . . ?
C23 C22 C25 109.9(14) . . ?
C23 C22 C24 109.6(15) . . ?
C25 C22 C24 110.4(14) . . ?
C23 C22 C15 107.6(12) . . ?
C25 C22 C15 111.6(12) . . ?
C24 C22 C15 107.7(12) . . ?
F3 P1 F3 179.998(3) . 2_656 ?
F3 P1 F2 91.0(5) . . ?
F3 P1 F2 89.0(5) 2_656 . ?
F3 P1 F2 89.0(5) . 2_656 ?
F3 P1 F2 91.0(5) 2_656 2_656 ?
F2 P1 F2 179.999(5) . 2_656 ?
F3 P1 F1 90.6(5) . . ?
F3 P1 F1 89.4(5) 2_656 . ?
F2 P1 F1 89.6(5) . . ?
F2 P1 F1 90.4(5) 2_656 . ?
F3 P1 F1 89.4(5) . 2_656 ?
F3 P1 F1 90.6(5) 2_656 2_656 ?
F2 P1 F1 90.4(5) . 2_656 ?
F2 P1 F1 89.6(5) 2_656 2_656 ?
F1 P1 F1 179.996(1) . 2_656 ?
F5 P2 F5 179.999(4) . 2_557 ?
F5 P2 F4 91.2(7) . 2_557 ?
F5 P2 F4 88.8(7) 2_557 2_557 ?
F5 P2 F4 88.8(7) . . ?
F5 P2 F4 91.2(7) 2_557 . ?
F4 P2 F4 179.999(10) 2_557 . ?
F5 P2 F6 90.0(5) . . ?
F5 P2 F6 90.0(5) 2_557 . ?
F4 P2 F6 89.9(5) 2_557 . ?
F4 P2 F6 90.1(5) . . ?
F5 P2 F6 90.0(5) . 2_557 ?
F5 P2 F6 90.0(5) 2_557 2_557 ?
F4 P2 F6 90.1(5) 2_557 2_557 ?
F4 P2 F6 89.9(5) . 2_557 ?
F6 P2 F6 179.997(5) . 2_557 ?

loop_
_geom_bond_atom_site_label_1
_geom_bond_atom_site_label_2
_geom_bond_distance
_geom_bond_site_symmetry_2
_geom_bond_publ_flag
Au N2 2.068(9) . ?
Au N1 2.084(10) . ?
Au S2 2.264(3) . ?
Au S1 2.269(3) . ?
S1 C1 1.738(12) . ?
S2 C6 1.776(13) . ?
C1 C2 1.38(2) . ?
C1 C6 1.41(2) . ?
C2 C3 1.42(2) . ?
C3 C7A 1.35(3) . ?
C3 C4 1.40(2) . ?
C4 C5 1.39(2) . ?
C4 C7 1.51(2) . ?
C5 C6 1.38(2) . ?
N1 C12 1.356(13) . ?
N1 C8 1.370(15) . ?
N2 C17 1.33(2) . ?
N2 C13 1.38(2) . ?
C8 C9 1.35(2) . ?
C9 C10 1.38(2) . ?
C10 C11 1.38(2) . ?
C10 C18 1.55(2) . ?
C11 C12 1.40(2) . ?
C12 C13 1.48(2) . ?
C13 C14 1.372(15) . ?
C14 C15 1.38(2) . ?
C15 C16 1.37(2) . ?
C15 C22 1.54(2) . ?
C16 C17 1.37(2) . ?
C18 C21 1.53(2) . ?
C18 C20 1.53(2) . ?
C18 C19 1.56(2) . ?
C22 C23 1.52(2) . ?
C22 C25 1.51(2) . ?
C22 C24 1.52(2) . ?
P1 F3 1.577(9) . ?
P1 F3 1.577(9) 2_656 ?
P1 F2 1.591(9) . ?
P1 F2 1.591(9) 2_656 ?
P1 F1 1.599(8) . ?
P1 F1 1.599(8) 2_656 ?
P2 F5 1.579(12) . ?
P2 F5 1.579(12) 2_557 ?
P2 F4 1.564(11) 2_557 ?
P2 F4 1.564(11) . ?
P2 F6 1.615(7) . ?
P2 F6 1.615(7) 2_557 ?
